data_4072033
loop_
_publ_author_name
'Ros, Abel'
'Alcarazo, Manuel'
'Iglesias-Sig\"uenza, Javier'
'D\'iez, Elena'
'\'Alvarez, Eleuterio'
'Fern\'andez, Rosario'
'Lassaletta, Jos\'e M.'

_publ_section_title
;
 Stereoselective Synthesis of Rhodium(I) 4-(Dialkylamino)triazol-5-ylidene
 Complexes
;
_journal_issue 18
_journal_name_full Organometallics
_journal_page_first 4555
_journal_paper_doi 10.1021/om800533g
_journal_volume 27
_journal_year 2008
_chemical_absolute_configuration rmad
_chemical_formula_moiety 'C27 H32 Cl N4 Rh'
_chemical_formula_sum 'C27 H32 Cl N4 Rh'
_chemical_formula_weight 550.93
_chemical_name_systematic
; 
 ? 
;
_space_group_IT_number 4
_symmetry_cell_setting monoclinic
_symmetry_space_group_name_Hall 'P 2yb'
_symmetry_space_group_name_H-M 'P 1 21 1'
_atom_sites_solution_hydrogens geom
_atom_sites_solution_primary direct
_atom_sites_solution_secondary difmap
_audit_creation_method SHELXL-97
_cell_angle_alpha 90.00
_cell_angle_beta 109.2100(10)
_cell_angle_gamma 90.00
_cell_formula_units_Z 2
_cell_length_a 8.6322(2)
_cell_length_b 16.3296(3)
_cell_length_c 9.2517(2)
_cell_measurement_reflns_used 7726
_cell_measurement_temperature 100(2)
_cell_measurement_theta_max 30.51
_cell_measurement_theta_min 2.33
_cell_volume 1231.51(5)
_computing_cell_refinement 'Bruker (2006). APEX 2. Version 2.1.'
_computing_data_collection 'Bruker (2006). APEX 2. Version 2.1.'
_computing_data_reduction 'Bruker (2006). APEX 2. Version 2.1.'
_computing_molecular_graphics 'XP, SHELXTL v. 6.14 (Bruker, 2003)'
_computing_publication_material 'XCIF, SHELXTL v. 6.14 (Bruker, 2003)'
_computing_structure_refinement 'XL, SHELXTL v. 6.14 (Bruker, 2003)'
_computing_structure_solution 'Bruker (2006). APEX 2. Version 2.1.'
_diffrn_ambient_temperature 100(2)
_diffrn_detector_area_resol_mean 8.26
_diffrn_measured_fraction_theta_full 0.996
_diffrn_measured_fraction_theta_max 0.996
_diffrn_measurement_device_type
;
 Bruker-Nonius X8kappa APEX II CCD area detector'
;
_diffrn_measurement_method 'phi and omega scans with narrow frames'
_diffrn_radiation_monochromator graphite
_diffrn_radiation_source 'fine-focus sealed tube'
_diffrn_radiation_type MoK\a
_diffrn_radiation_wavelength 0.71073
_diffrn_reflns_av_R_equivalents 0.0250
_diffrn_reflns_av_sigmaI/netI 0.0224
_diffrn_reflns_limit_h_max 12
_diffrn_reflns_limit_h_min -12
_diffrn_reflns_limit_k_max 23
_diffrn_reflns_limit_k_min -23
_diffrn_reflns_limit_l_max 13
_diffrn_reflns_limit_l_min -13
_diffrn_reflns_number 35154
_diffrn_reflns_theta_full 30.52
_diffrn_reflns_theta_max 30.52
_diffrn_reflns_theta_min 2.49
_diffrn_standards_decay_% 0
_exptl_absorpt_coefficient_mu 0.824
_exptl_absorpt_correction_T_max 0.9075
_exptl_absorpt_correction_T_min 0.8142
_exptl_absorpt_correction_type multi-scan
_exptl_absorpt_process_details
;
 SADABS, Bruker (2006). APEX 2. Version 2.1. Bruker Analytical
 X-ray Solutions, Madison, Wisconsin, USA.
;
_exptl_crystal_colour yellow
_exptl_crystal_density_diffrn 1.486
_exptl_crystal_density_method 'not measured'
_exptl_crystal_description prism
_exptl_crystal_F_000 568
_exptl_crystal_size_max 0.26
_exptl_crystal_size_mid 0.13
_exptl_crystal_size_min 0.12
_refine_diff_density_max 0.449
_refine_diff_density_min -0.347
_refine_diff_density_rms 0.049
_refine_ls_abs_structure_details 'Flack H D (1983), Acta Cryst. A39, 876-881'
_refine_ls_abs_structure_Flack -0.021(11)
_refine_ls_extinction_method none
_refine_ls_goodness_of_fit_ref 1.049
_refine_ls_hydrogen_treatment constr
_refine_ls_matrix_type full
_refine_ls_number_parameters 299
_refine_ls_number_reflns 7512
_refine_ls_number_restraints 1
_refine_ls_restrained_S_all 1.049
_refine_ls_R_factor_all 0.0174
_refine_ls_R_factor_gt 0.0164
_refine_ls_shift/su_max 0.001
_refine_ls_shift/su_mean 0.000
_refine_ls_structure_factor_coef Fsqd
_refine_ls_weighting_details 'calc w=1/[\s^2^(Fo^2^)+(0.0218P)^2^+0.1470P] where P=(Fo^2^+2Fc^2^)/3'
_refine_ls_weighting_scheme calc
_refine_ls_wR_factor_gt 0.0404
_refine_ls_wR_factor_ref 0.0409
_reflns_number_gt 7258
_reflns_number_total 7512
_reflns_threshold_expression >2sigma(I)
_cod_data_source_file om800533g_si_002.cif
_cod_data_source_block 21
_cod_depositor_comments
;
The following automatic conversions were performed:

'_symmetry_cell_setting' value 'Monoclinic' changed to 'monoclinic'
according to /home/saulius/struct/CIF-dictionaries/cif_core.dic
dictionary named 'cif_core.dic' version 2.4.1 from 2010-06-29.

Automatic conversion script
Id: cif_fix_values 1715 2011-07-08 13:25:40Z adriana 
;
_cod_original_sg_symbol_H-M P2(1)
_cod_database_code 4072033

loop_
_symmetry_equiv_pos_as_xyz
'x, y, z'
'-x, y+1/2, -z'

loop_
_atom_site_label
_atom_site_type_symbol
_atom_site_fract_x
_atom_site_fract_y
_atom_site_fract_z
_atom_site_U_iso_or_equiv
_atom_site_adp_type
_atom_site_occupancy
_atom_site_symmetry_multiplicity
_atom_site_calc_flag
_atom_site_refinement_flags
Rh1 Rh 0.679959(10) 0.913501(7) 0.821967(8) 0.01053(2) Uani 1 1 d .
Cl1 Cl 0.48732(5) 0.98995(2) 0.90297(4) 0.02181(7) Uani 1 1 d .
N1 N 0.76086(14) 0.81365(7) 1.11475(12) 0.0139(2) Uani 1 1 d .
N2 N 0.73374(15) 0.74085(8) 1.17889(13) 0.0166(2) Uani 1 1 d .
N3 N 0.58905(14) 0.75043(7) 0.93390(12) 0.0122(2) Uani 1 1 d .
N4 N 0.46800(14) 0.73832(7) 0.79085(12) 0.0130(2) Uani 1 1 d .
C1 C 0.67648(16) 0.82159(8) 0.96556(14) 0.0116(2) Uani 1 1 d .
C2 C 0.62502(17) 0.70391(9) 1.06506(15) 0.0150(2) Uani 1 1 d .
H2 H 0.5774 0.6522 1.0717 0.018 Uiso 1 1 calc R
C3 C 0.86737(19) 0.87562(9) 1.20925(15) 0.0186(3) Uani 1 1 d .
H3A H 0.8941 0.9165 1.1436 0.028 Uiso 1 1 calc R
H3B H 0.9686 0.8499 1.2750 0.028 Uiso 1 1 calc R
H3C H 0.8114 0.9024 1.2730 0.028 Uiso 1 1 calc R
C4 C 0.43689(17) 0.65170(8) 0.74399(15) 0.0147(2) Uani 1 1 d .
H4 H 0.4222 0.6188 0.8297 0.018 Uiso 1 1 calc R
C5 C 0.27144(19) 0.65814(10) 0.61137(16) 0.0207(3) Uani 1 1 d .
H5A H 0.2882 0.6505 0.5114 0.025 Uiso 1 1 calc R
H5B H 0.1937 0.6160 0.6223 0.025 Uiso 1 1 calc R
C6 C 0.20459(18) 0.74507(10) 0.62261(15) 0.0185(3) Uani 1 1 d .
H6A H 0.2168 0.7808 0.5406 0.022 Uiso 1 1 calc R
H6B H 0.0871 0.7427 0.6134 0.022 Uiso 1 1 calc R
C7 C 0.30724(17) 0.77730(9) 0.77977(15) 0.0144(2) Uani 1 1 d .
H7 H 0.3178 0.8381 0.7740 0.017 Uiso 1 1 calc R
C8 C 0.57667(17) 0.61702(8) 0.69855(15) 0.0147(2) Uani 1 1 d .
C9 C 0.61853(19) 0.65105(9) 0.57775(16) 0.0185(3) Uani 1 1 d .
H9 H 0.5607 0.6976 0.5255 0.022 Uiso 1 1 calc R
C10 C 0.7432(2) 0.61766(10) 0.53348(17) 0.0225(3) Uani 1 1 d .
H10 H 0.7707 0.6413 0.4513 0.027 Uiso 1 1 calc R
C11 C 0.8280(2) 0.54961(10) 0.60922(18) 0.0243(3) Uani 1 1 d .
H11 H 0.9131 0.5264 0.5784 0.029 Uiso 1 1 calc R
C12 C 0.7884(2) 0.51545(10) 0.73033(18) 0.0232(3) Uani 1 1 d .
H12 H 0.8464 0.4688 0.7823 0.028 Uiso 1 1 calc R
C13 C 0.6640(2) 0.54952(9) 0.77525(18) 0.0186(3) Uani 1 1 d .
H13 H 0.6384 0.5266 0.8590 0.022 Uiso 1 1 calc R
C14 C 0.24618(17) 0.75662(8) 0.91125(15) 0.0145(2) Uani 1 1 d .
C15 C 0.13300(18) 0.69427(9) 0.90354(16) 0.0173(3) Uani 1 1 d .
H15 H 0.0935 0.6618 0.8136 0.021 Uiso 1 1 calc R
C16 C 0.07758(19) 0.67924(9) 1.02623(17) 0.0203(3) Uani 1 1 d .
H16 H -0.0019 0.6377 1.0184 0.024 Uiso 1 1 calc R
C17 C 0.13808(19) 0.72474(9) 1.16047(16) 0.0199(3) Uani 1 1 d .
H17 H 0.1014 0.7138 1.2448 0.024 Uiso 1 1 calc R
C18 C 0.2519(2) 0.78593(9) 1.17025(16) 0.0183(3) Uani 1 1 d .
H18 H 0.2940 0.8168 1.2620 0.022 Uiso 1 1 calc R
C19 C 0.30542(18) 0.80277(9) 1.04601(16) 0.0160(3) Uani 1 1 d .
H19 H 0.3821 0.8456 1.0531 0.019 Uiso 1 1 calc R
C20 C 0.61058(18) 0.97761(9) 0.60289(15) 0.0166(3) Uani 1 1 d .
H20 H 0.5041 0.9864 0.6089 0.020 Uiso 1 1 calc R
C21 C 0.73781(19) 1.02137(9) 0.70143(16) 0.0167(3) Uani 1 1 d .
H21 H 0.7140 1.0562 0.7736 0.020 Uiso 1 1 calc R
C22 C 0.91325(18) 1.01773(9) 0.70249(16) 0.0168(3) Uani 1 1 d .
H22A H 0.9639 1.0726 0.7277 0.020 Uiso 1 1 calc R
H22B H 0.9141 1.0028 0.5991 0.020 Uiso 1 1 calc R
C23 C 1.01590(18) 0.95493(9) 0.81951(16) 0.0181(3) Uani 1 1 d .
H23A H 1.1096 0.9371 0.7879 0.022 Uiso 1 1 calc R
H23B H 1.0610 0.9818 0.9206 0.022 Uiso 1 1 calc R
C24 C 0.91897(17) 0.88062(9) 0.83514(15) 0.0143(2) Uani 1 1 d .
H24 H 0.9350 0.8614 0.9360 0.017 Uiso 1 1 calc R
C25 C 0.80657(18) 0.83687(9) 0.71376(15) 0.0139(2) Uani 1 1 d .
H25 H 0.7491 0.7922 0.7380 0.017 Uiso 1 1 calc R
C26 C 0.7733(2) 0.85802(9) 0.54597(15) 0.0181(3) Uani 1 1 d .
H26A H 0.7510 0.8071 0.4846 0.022 Uiso 1 1 calc R
H26B H 0.8721 0.8840 0.5341 0.022 Uiso 1 1 calc R
C27 C 0.62660(16) 0.91641(15) 0.48532(13) 0.0211(2) Uani 1 1 d .
H27A H 0.6375 0.9467 0.3965 0.025 Uiso 1 1 calc R
H27B H 0.5247 0.8836 0.4487 0.025 Uiso 1 1 calc R

loop_
_atom_site_aniso_label
_atom_site_aniso_U_11
_atom_site_aniso_U_22
_atom_site_aniso_U_33
_atom_site_aniso_U_23
_atom_site_aniso_U_13
_atom_site_aniso_U_12
Rh1 0.01161(4) 0.00883(4) 0.01231(4) -0.00002(4) 0.00550(3) 0.00054(5)
Cl1 0.02517(18) 0.01373(15) 0.03436(18) -0.00155(13) 0.02042(15) 0.00234(14)
N1 0.0152(6) 0.0140(5) 0.0130(5) -0.0006(4) 0.0054(4) -0.0043(4)
N2 0.0176(6) 0.0174(6) 0.0152(5) 0.0035(4) 0.0058(4) -0.0033(5)
N3 0.0119(5) 0.0114(5) 0.0127(4) 0.0000(4) 0.0034(4) -0.0006(4)
N4 0.0110(5) 0.0124(5) 0.0135(5) -0.0039(4) 0.0010(4) 0.0002(4)
C1 0.0119(6) 0.0115(6) 0.0131(5) -0.0019(4) 0.0063(4) -0.0003(5)
C2 0.0147(6) 0.0138(6) 0.0165(6) 0.0022(5) 0.0053(5) -0.0005(5)
C3 0.0192(7) 0.0213(7) 0.0144(5) -0.0051(5) 0.0043(5) -0.0087(6)
C4 0.0137(6) 0.0123(6) 0.0184(6) -0.0052(5) 0.0056(5) -0.0014(5)
C5 0.0157(7) 0.0228(8) 0.0205(6) -0.0099(5) 0.0018(5) 0.0007(6)
C6 0.0149(7) 0.0221(7) 0.0159(6) -0.0024(5) 0.0016(5) 0.0024(6)
C7 0.0129(6) 0.0124(6) 0.0166(6) -0.0014(5) 0.0031(5) 0.0028(5)
C8 0.0137(6) 0.0132(6) 0.0167(6) -0.0057(5) 0.0043(5) -0.0023(5)
C9 0.0230(8) 0.0147(7) 0.0185(6) -0.0032(5) 0.0077(5) -0.0019(6)
C10 0.0235(8) 0.0247(8) 0.0234(7) -0.0079(6) 0.0130(6) -0.0098(6)
C11 0.0179(7) 0.0255(8) 0.0329(8) -0.0099(6) 0.0131(6) -0.0011(6)
C12 0.0192(7) 0.0215(8) 0.0289(7) -0.0015(6) 0.0081(6) 0.0052(6)
C13 0.0181(7) 0.0176(7) 0.0202(6) -0.0023(5) 0.0066(5) 0.0006(6)
C14 0.0121(6) 0.0127(6) 0.0179(6) -0.0015(5) 0.0040(5) 0.0026(5)
C15 0.0171(7) 0.0121(6) 0.0205(6) -0.0020(5) 0.0035(5) 0.0011(5)
C16 0.0201(7) 0.0142(7) 0.0259(7) 0.0015(5) 0.0068(6) -0.0023(6)
C17 0.0211(7) 0.0188(7) 0.0200(6) 0.0037(5) 0.0071(5) 0.0034(6)
C18 0.0180(8) 0.0173(7) 0.0178(6) -0.0020(5) 0.0033(5) 0.0022(6)
C19 0.0134(6) 0.0148(6) 0.0194(6) -0.0033(5) 0.0046(5) -0.0003(5)
C20 0.0174(7) 0.0160(7) 0.0169(6) 0.0058(5) 0.0061(5) 0.0042(5)
C21 0.0207(7) 0.0134(6) 0.0196(6) 0.0041(5) 0.0114(5) 0.0041(6)
C22 0.0173(7) 0.0140(6) 0.0214(6) 0.0025(5) 0.0095(5) 0.0008(5)
C23 0.0148(7) 0.0188(7) 0.0214(6) 0.0025(5) 0.0067(5) 0.0003(5)
C24 0.0143(6) 0.0151(6) 0.0154(5) 0.0019(5) 0.0074(5) 0.0039(5)
C25 0.0155(7) 0.0131(6) 0.0151(5) 0.0009(5) 0.0079(5) 0.0025(5)
C26 0.0252(8) 0.0171(7) 0.0134(6) -0.0003(5) 0.0081(5) 0.0021(6)
C27 0.0234(6) 0.0242(6) 0.0137(4) 0.0030(8) 0.0035(4) 0.0055(10)

loop_
_atom_type_symbol
_atom_type_description
_atom_type_scat_dispersion_real
_atom_type_scat_dispersion_imag
_atom_type_scat_source
C C 0.0033 0.0016 'International Tables Vol C Tables 4.2.6.8 and 6.1.1.4'
H H 0.0000 0.0000 'International Tables Vol C Tables 4.2.6.8 and 6.1.1.4'
N N 0.0061 0.0033 'International Tables Vol C Tables 4.2.6.8 and 6.1.1.4'
Cl Cl 0.1484 0.1585 'International Tables Vol C Tables 4.2.6.8 and 6.1.1.4'
Rh Rh -1.1178 0.9187 'International Tables Vol C Tables 4.2.6.8 and 6.1.1.4'

loop_
_geom_angle_atom_site_label_1
_geom_angle_atom_site_label_2
_geom_angle_atom_site_label_3
_geom_angle
C1 Rh1 C24 89.93(5)
C1 Rh1 C25 89.63(5)
C24 Rh1 C25 39.18(5)
C1 Rh1 C20 155.81(6)
C24 Rh1 C20 98.10(5)
C25 Rh1 C20 82.59(5)
C1 Rh1 C21 167.25(6)
C24 Rh1 C21 81.56(5)
C25 Rh1 C21 89.72(6)
C20 Rh1 C21 36.30(5)
C1 Rh1 Cl1 91.12(4)
C24 Rh1 Cl1 152.76(4)
C25 Rh1 Cl1 168.02(4)
C20 Rh1 Cl1 91.95(4)
C21 Rh1 Cl1 92.16(4)
C1 N1 N2 114.48(11)
C1 N1 C3 125.17(12)
N2 N1 C3 120.29(11)
C2 N2 N1 103.26(11)
C1 N3 C2 109.40(11)
C1 N3 N4 120.66(11)
C2 N3 N4 129.38(11)
N3 N4 C4 114.72(11)
N3 N4 C7 112.93(10)
C4 N4 C7 108.15(11)
N1 C1 N3 102.36(11)
N1 C1 Rh1 129.21(10)
N3 C1 Rh1 128.42(9)
N2 C2 N3 110.46(12)
N2 C2 H2 124.8
N3 C2 H2 124.8
N1 C3 H3A 109.5
N1 C3 H3B 109.5
H3A C3 H3B 109.5
N1 C3 H3C 109.5
H3A C3 H3C 109.5
H3B C3 H3C 109.5
N4 C4 C8 110.81(11)
N4 C4 C5 101.44(11)
C8 C4 C5 114.64(11)
N4 C4 H4 109.9
C8 C4 H4 109.9
C5 C4 H4 109.9
C6 C5 C4 106.00(11)
C6 C5 H5A 110.5
C4 C5 H5A 110.5
C6 C5 H5B 110.5
C4 C5 H5B 110.5
H5A C5 H5B 108.7
C7 C6 C5 105.53(11)
C7 C6 H6A 110.6
C5 C6 H6A 110.6
C7 C6 H6B 110.6
C5 C6 H6B 110.6
H6A C6 H6B 108.8
N4 C7 C14 114.17(11)
N4 C7 C6 98.80(10)
C14 C7 C6 116.24(12)
N4 C7 H7 109.0
C14 C7 H7 109.0
C6 C7 H7 109.0
C13 C8 C9 118.93(13)
C13 C8 C4 120.19(12)
C9 C8 C4 120.87(13)
C10 C9 C8 120.73(14)
C10 C9 H9 119.6
C8 C9 H9 119.6
C9 C10 C11 119.92(14)
C9 C10 H10 120.0
C11 C10 H10 120.0
C10 C11 C12 119.96(14)
C10 C11 H11 120.0
C12 C11 H11 120.0
C13 C12 C11 119.96(15)
C13 C12 H12 120.0
C11 C12 H12 120.0
C12 C13 C8 120.48(14)
C12 C13 H13 119.8
C8 C13 H13 119.8
C15 C14 C19 118.80(12)
C15 C14 C7 122.96(12)
C19 C14 C7 118.24(12)
C16 C15 C14 120.64(13)
C16 C15 H15 119.7
C14 C15 H15 119.7
C15 C16 C17 120.31(14)
C15 C16 H16 119.8
C17 C16 H16 119.8
C18 C17 C16 119.57(13)
C18 C17 H17 120.2
C16 C17 H17 120.2
C17 C18 C19 120.49(13)
C17 C18 H18 119.8
C19 C18 H18 119.8
C18 C19 C14 120.15(14)
C18 C19 H19 119.9
C14 C19 H19 119.9
C21 C20 C27 125.23(13)
C21 C20 Rh1 73.63(8)
C27 C20 Rh1 106.74(10)
C21 C20 H20 117.4
C27 C20 H20 117.4
Rh1 C20 H20 89.6
C20 C21 C22 124.31(13)
C20 C21 Rh1 70.07(8)
C22 C21 Rh1 110.77(9)
C20 C21 H21 117.8
C22 C21 H21 117.8
Rh1 C21 H21 89.2
C21 C22 C23 111.93(11)
C21 C22 H22A 109.2
C23 C22 H22A 109.2
C21 C22 H22B 109.2
C23 C22 H22B 109.2
H22A C22 H22B 107.9
C24 C23 C22 113.19(12)
C24 C23 H23A 108.9
C22 C23 H23A 108.9
C24 C23 H23B 108.9
C22 C23 H23B 108.9
H23A C23 H23B 107.8
C25 C24 C23 126.05(12)
C25 C24 Rh1 71.21(8)
C23 C24 Rh1 110.79(9)
C25 C24 H24 117.0
C23 C24 H24 117.0
Rh1 C24 H24 87.9
C24 C25 C26 123.06(13)
C24 C25 Rh1 69.61(8)
C26 C25 Rh1 113.24(9)
C24 C25 H25 118.5
C26 C25 H25 118.5
Rh1 C25 H25 87.2
C25 C26 C27 111.67(11)
C25 C26 H26A 109.3
C27 C26 H26A 109.3
C25 C26 H26B 109.3
C27 C26 H26B 109.3
H26A C26 H26B 107.9
C20 C27 C26 113.94(11)
C20 C27 H27A 108.8
C26 C27 H27A 108.8
C20 C27 H27B 108.8
C26 C27 H27B 108.8
H27A C27 H27B 107.7

loop_
_geom_bond_atom_site_label_1
_geom_bond_atom_site_label_2
_geom_bond_distance
Rh1 C1 2.0112(13)
Rh1 C24 2.0963(14)
Rh1 C25 2.1172(13)
Rh1 C20 2.1826(13)
Rh1 C21 2.2276(14)
Rh1 Cl1 2.3886(3)
N1 C1 1.3382(16)
N1 N2 1.3827(16)
N1 C3 1.4508(18)
N2 C2 1.3052(18)
N3 C1 1.3638(17)
N3 C2 1.3777(16)
N3 N4 1.4045(15)
N4 C4 1.4780(18)
N4 C7 1.4992(18)
C2 H2 0.9500
C3 H3A 0.9800
C3 H3B 0.9800
C3 H3C 0.9800
C4 C8 1.5124(19)
C4 C5 1.550(2)
C4 H4 1.0000
C5 C6 1.549(2)
C5 H5A 0.9900
C5 H5B 0.9900
C6 C7 1.5259(18)
C6 H6A 0.9900
C6 H6B 0.9900
C7 C14 1.5144(19)
C7 H7 1.0000
C8 C13 1.391(2)
C8 C9 1.3979(19)
C9 C10 1.383(2)
C9 H9 0.9500
C10 C11 1.387(2)
C10 H10 0.9500
C11 C12 1.391(2)
C11 H11 0.9500
C12 C13 1.389(2)
C12 H12 0.9500
C13 H13 0.9500
C14 C15 1.397(2)
C14 C19 1.4015(18)
C15 C16 1.391(2)
C15 H15 0.9500
C16 C17 1.393(2)
C16 H16 0.9500
C17 C18 1.383(2)
C17 H17 0.9500
C18 C19 1.400(2)
C18 H18 0.9500
C19 H19 0.9500
C20 C21 1.375(2)
C20 C27 1.517(2)
C20 H20 0.9500
C21 C22 1.512(2)
C21 H21 0.9500
C22 C23 1.542(2)
C22 H22A 0.9900
C22 H22B 0.9900
C23 C24 1.508(2)
C23 H23A 0.9900
C23 H23B 0.9900
C24 C25 1.413(2)
C24 H24 0.9500
C25 C26 1.5226(18)
C25 H25 0.9500
C26 C27 1.536(2)
C26 H26A 0.9900
C26 H26B 0.9900
C27 H27A 0.9900
C27 H27B 0.9900

loop_
_geom_torsion_atom_site_label_1
_geom_torsion_atom_site_label_2
_geom_torsion_atom_site_label_3
_geom_torsion_atom_site_label_4
_geom_torsion
C1 N1 N2 C2 -1.73(15)
C3 N1 N2 C2 175.45(13)
C1 N3 N4 C4 153.53(12)
C2 N3 N4 C4 -35.96(18)
C1 N3 N4 C7 -81.93(14)
C2 N3 N4 C7 88.59(16)
N2 N1 C1 N3 0.97(14)
C3 N1 C1 N3 -176.05(13)
N2 N1 C1 Rh1 -177.85(9)
C3 N1 C1 Rh1 5.1(2)
C2 N3 C1 N1 0.15(14)
N4 N3 C1 N1 172.39(11)
C2 N3 C1 Rh1 178.99(10)
N4 N3 C1 Rh1 -8.77(18)
C24 Rh1 C1 N1 69.19(12)
C25 Rh1 C1 N1 108.37(12)
C20 Rh1 C1 N1 179.14(12)
C21 Rh1 C1 N1 21.3(3)
Cl1 Rh1 C1 N1 -83.59(12)
C24 Rh1 C1 N3 -109.35(12)
C25 Rh1 C1 N3 -70.17(12)
C20 Rh1 C1 N3 0.6(2)
C21 Rh1 C1 N3 -157.2(2)
Cl1 Rh1 C1 N3 97.87(11)
N1 N2 C2 N3 1.72(15)
C1 N3 C2 N2 -1.26(16)
N4 N3 C2 N2 -172.62(12)
N3 N4 C4 C8 -73.00(14)
C7 N4 C4 C8 159.97(11)
N3 N4 C4 C5 164.85(11)
C7 N4 C4 C5 37.82(13)
N4 C4 C5 C6 -13.55(14)
C8 C4 C5 C6 -133.00(13)
C4 C5 C6 C7 -13.78(15)
N3 N4 C7 C14 -50.25(15)
C4 N4 C7 C14 77.81(13)
N3 N4 C7 C6 -174.28(11)
C4 N4 C7 C6 -46.22(13)
C5 C6 C7 N4 34.74(14)
C5 C6 C7 C14 -87.81(14)
N4 C4 C8 C13 120.86(14)
C5 C4 C8 C13 -125.07(14)
N4 C4 C8 C9 -60.25(16)
C5 C4 C8 C9 53.82(18)
C13 C8 C9 C10 0.9(2)
C4 C8 C9 C10 -178.03(13)
C8 C9 C10 C11 0.1(2)
C9 C10 C11 C12 -0.5(2)
C10 C11 C12 C13 0.0(2)
C11 C12 C13 C8 1.0(2)
C9 C8 C13 C12 -1.4(2)
C4 C8 C13 C12 177.53(14)
N4 C7 C14 C15 -96.56(16)
C6 C7 C14 C15 17.5(2)
N4 C7 C14 C19 83.94(15)
C6 C7 C14 C19 -161.98(13)
C19 C14 C15 C16 1.2(2)
C7 C14 C15 C16 -178.26(13)
C14 C15 C16 C17 -1.9(2)
C15 C16 C17 C18 1.0(2)
C16 C17 C18 C19 0.5(2)
C17 C18 C19 C14 -1.2(2)
C15 C14 C19 C18 0.3(2)
C7 C14 C19 C18 179.80(13)
C1 Rh1 C20 C21 -171.91(12)
C24 Rh1 C20 C21 -63.62(9)
C25 Rh1 C20 C21 -99.71(10)
Cl1 Rh1 C20 C21 90.99(8)
C1 Rh1 C20 C27 -49.27(18)
C24 Rh1 C20 C27 59.02(10)
C25 Rh1 C20 C27 22.94(10)
C21 Rh1 C20 C27 122.65(14)
Cl1 Rh1 C20 C27 -146.36(9)
C27 C20 C21 C22 2.9(2)
Rh1 C20 C21 C22 102.07(13)
C27 C20 C21 Rh1 -99.22(14)
C1 Rh1 C21 C20 164.9(2)
C24 Rh1 C21 C20 116.28(9)
C25 Rh1 C21 C20 77.81(9)
Cl1 Rh1 C21 C20 -90.36(8)
C1 Rh1 C21 C22 44.6(3)
C24 Rh1 C21 C22 -3.97(9)
C25 Rh1 C21 C22 -42.44(10)
C20 Rh1 C21 C22 -120.25(13)
Cl1 Rh1 C21 C22 149.39(9)
C20 C21 C22 C23 -94.38(16)
Rh1 C21 C22 C23 -14.90(14)
C21 C22 C23 C24 34.71(16)
C22 C23 C24 C25 43.49(19)
C22 C23 C24 Rh1 -37.90(14)
C1 Rh1 C24 C25 89.49(8)
C20 Rh1 C24 C25 -67.61(9)
C21 Rh1 C24 C25 -100.03(9)
Cl1 Rh1 C24 C25 -178.20(7)
C1 Rh1 C24 C23 -148.11(9)
C25 Rh1 C24 C23 122.39(13)
C20 Rh1 C24 C23 54.79(10)
C21 Rh1 C24 C23 22.36(9)
Cl1 Rh1 C24 C23 -55.80(13)
C23 C24 C25 C26 2.6(2)
Rh1 C24 C25 C26 105.09(13)
C23 C24 C25 Rh1 -102.48(14)
C1 Rh1 C25 C24 -90.35(8)
C20 Rh1 C25 C24 112.62(9)
C21 Rh1 C25 C24 76.92(8)
Cl1 Rh1 C25 C24 176.02(16)
C1 Rh1 C25 C26 151.38(11)
C24 Rh1 C25 C26 -118.27(15)
C20 Rh1 C25 C26 -5.66(11)
C21 Rh1 C25 C26 -41.36(11)
Cl1 Rh1 C25 C26 57.7(3)
C24 C25 C26 C27 -93.17(18)
Rh1 C25 C26 C27 -13.13(17)
C21 C20 C27 C26 44.1(2)
Rh1 C20 C27 C26 -37.43(16)
C25 C26 C27 C20 34.4(2)
